data_4134803
loop_
_publ_author_name
'Han, Xiao-Ni'
'Han, Ying'
'Chen, Chuan-Feng'

_publ_section_title
;
 Pagoda[4]arene and <i>i</i>-Pagoda[4]arene.
;
_journal_name_full 'Journal of the American Chemical Society'
_journal_paper_doi 10.1021/jacs.0c00624
_journal_year 2020
_chemical_formula_moiety '1.7(C0.59 H1.18 Cl1.18), C68 H56 O8'
_chemical_formula_sum 'C69 H58 Cl2 O8'
_chemical_formula_weight 1086.05
_space_group_crystal_system monoclinic
_space_group_IT_number 15
_space_group_name_Hall '-I 2ya'
_space_group_name_H-M_alt 'I 1 2/a 1'
_atom_sites_solution_hydrogens geom
_atom_sites_solution_primary dual
_audit_creation_date 2019-10-22
_audit_creation_method
;
Olex2 1.2
(compiled 2018.05.29 svn.r3508 for OlexSys, GUI svn.r5506)
;
_cell_angle_alpha 90
_cell_angle_beta 98.056(3)
_cell_angle_gamma 90
_cell_formula_units_Z 4
_cell_length_a 15.7416(5)
_cell_length_b 18.3691(6)
_cell_length_c 18.8001(6)
_cell_measurement_reflns_used 4255
_cell_measurement_temperature 170.00(15)
_cell_measurement_theta_max 74.5570
_cell_measurement_theta_min 3.3690
_cell_volume 5382.6(3)
_computing_cell_refinement 'CrysAlisPro 1.171.40.14e (Rigaku OD, 2018)'
_computing_data_collection 'CrysAlisPro 1.171.40.14e (Rigaku OD, 2018)'
_computing_data_reduction 'CrysAlisPro 1.171.40.14e (Rigaku OD, 2018)'
_computing_molecular_graphics 'Olex2 (Dolomanov et al., 2009)'
_computing_publication_material 'Olex2 (Dolomanov et al., 2009)'
_computing_structure_refinement 'ShelXL (Sheldrick, 2015)'
_computing_structure_solution 'ShelXT (Sheldrick, 2015)'
_diffrn_ambient_environment N~2~
_diffrn_ambient_temperature 170.00(15)
_diffrn_detector 'CCD plate'
_diffrn_detector_type HyPix
_diffrn_measured_fraction_theta_full 0.997
_diffrn_measured_fraction_theta_max 0.948
_diffrn_measurement_details
;
List of Runs (angles in degrees, time in seconds):

  # Type    Start    End  Width  t~exp~   \w     \q     \k     \f   Frames
--------------------------------------------------------------------------
  1  \w     39.00 120.00   0.50   20.00    --   47.20  39.00 -38.00  162
  2  \w     90.00 164.00   0.50   45.00    --  103.25  39.00 -38.00  148
  3  \w    100.00 169.00   0.50   45.00    --  103.25  15.00 120.00  138
  4  \w     32.00 115.00   0.50   45.00    --  103.25 -39.00 166.00  166
  5  \w     -6.00  22.00   0.50   20.00    --   47.20 -39.00 166.00   56
  6  \w    -85.00 -35.00   0.50   20.00    --  -47.20 -39.00 166.00  100
  7  \w     27.00  69.00   0.50   20.00    --   47.20-125.00-180.00   84
  8  \w     90.00 116.00   0.50   45.00    --  103.25-125.00-180.00   52
  9  \w    -59.00  11.00   0.50   20.00    --  -47.20  39.00 -38.00  140
 10  \w    -55.00 -28.00   0.50   45.00    --  -99.00  77.00-180.00   54
 11  \w    -85.00 -60.00   0.50   45.00    --  -99.00  39.00 -38.00   50
 12  \w   -114.00 -38.00   0.50   45.00    --  -99.00  61.00-180.00  152
 13  \w   -119.00 -61.00   0.50   45.00    --  -99.00  77.00-180.00  116
 14  \w   -161.00 -86.00   0.50   45.00    --  -99.00 -45.00  30.00  150
 15  \w   -120.00 -93.00   0.50   20.00    --  -47.20-125.00 -60.00   54
 16  \w   -110.00 -25.00   0.50   45.00    --  -99.00  15.00 150.00  170
 17  \w    -59.00 -29.00   0.50   45.00    --  -99.00  45.00 150.00   60
 18  \w    -96.00 -67.00   0.50   45.00    --  -99.00  45.00 150.00   58
 19  \w   -116.00 -91.00   0.50   20.00    --  -47.20 -39.00 166.00   50
 20  \w   -151.00-126.00   0.50   45.00    --  -99.00 -39.00 166.00   50
;
_diffrn_measurement_device 'four-circle diffractometer'
_diffrn_measurement_device_type 'XtaLAB Synergy R, HyPix'
_diffrn_measurement_method '\w scans'
_diffrn_orient_matrix_type 'CrysAlisPro convention (1999,Acta A55,543-557)'
_diffrn_orient_matrix_UB_11 -0.0797869000
_diffrn_orient_matrix_UB_12 -0.0183202000
_diffrn_orient_matrix_UB_13 0.0355552000
_diffrn_orient_matrix_UB_21 -0.0414581000
_diffrn_orient_matrix_UB_22 -0.0369622000
_diffrn_orient_matrix_UB_23 -0.0698635000
_diffrn_orient_matrix_UB_31 0.0410168000
_diffrn_orient_matrix_UB_32 -0.0730513000
_diffrn_orient_matrix_UB_33 0.0264978000
_diffrn_radiation_monochromator mirror
_diffrn_radiation_probe x-ray
_diffrn_radiation_type CuK\a
_diffrn_radiation_wavelength 1.54184
_diffrn_reflns_av_R_equivalents 0.0763
_diffrn_reflns_av_unetI/netI 0.0660
_diffrn_reflns_Laue_measured_fraction_full 0.997
_diffrn_reflns_Laue_measured_fraction_max 0.948
_diffrn_reflns_limit_h_max 19
_diffrn_reflns_limit_h_min -17
_diffrn_reflns_limit_k_max 21
_diffrn_reflns_limit_k_min -22
_diffrn_reflns_limit_l_max 23
_diffrn_reflns_limit_l_min -23
_diffrn_reflns_number 19285
_diffrn_reflns_point_group_measured_fraction_full 0.997
_diffrn_reflns_point_group_measured_fraction_max 0.948
_diffrn_reflns_theta_full 67.684
_diffrn_reflns_theta_max 75.422
_diffrn_reflns_theta_min 3.380
_diffrn_source 'Rotating-anode X-ray tube'
_diffrn_source_type 'PhotonJet R (Cu) X-ray Source'
_exptl_absorpt_coefficient_mu 1.572
_exptl_absorpt_correction_T_max 1.00000
_exptl_absorpt_correction_T_min 0.37257
_exptl_absorpt_correction_type multi-scan
_exptl_absorpt_process_details
;
CrysAlisPro 1.171.40.14e (Rigaku Oxford Diffraction, 2018)
Empirical absorption correction using spherical harmonics,
 implemented in SCALE3 ABSPACK scaling algorithm.
;
_exptl_crystal_colour 'fluorescent light yellow'
_exptl_crystal_density_diffrn 1.340
_exptl_crystal_description block
_exptl_crystal_F_000 2280
_exptl_crystal_size_max 0.28
_exptl_crystal_size_mid 0.21
_exptl_crystal_size_min 0.1
_refine_diff_density_max 0.445
_refine_diff_density_min -0.460
_refine_diff_density_rms 0.076
_refine_ls_extinction_method none
_refine_ls_goodness_of_fit_ref 1.026
_refine_ls_hydrogen_treatment constr
_refine_ls_matrix_type full
_refine_ls_number_parameters 377
_refine_ls_number_reflns 5291
_refine_ls_number_restraints 54
_refine_ls_restrained_S_all 1.029
_refine_ls_R_factor_all 0.1390
_refine_ls_R_factor_gt 0.0853
_refine_ls_shift/su_max 0.000
_refine_ls_shift/su_mean 0.000
_refine_ls_structure_factor_coef Fsqd
_refine_ls_weighting_details 'w=1/[\s^2^(Fo^2^)+(0.1725P)^2^] where P=(Fo^2^+2Fc^2^)/3'
_refine_ls_weighting_scheme calc
_refine_ls_wR_factor_gt 0.2261
_refine_ls_wR_factor_ref 0.2763
_reflns_Friedel_coverage 0.000
_reflns_number_gt 2929
_reflns_number_total 5291
_reflns_threshold_expression 'I > 2\s(I)'
_cod_data_source_file ja0c00624_si_004.cif
_cod_data_source_block tx1510
_cod_original_cell_volume 5382.5(3)
_cod_database_code 4134803
_shelx_shelxl_version_number 2018/3
_chemical_oxdiff_formula CHO
_shelx_space_group_comment
;
The symmetry employed for this shelxl refinement is uniquely defined
by the following loop, which should always be used as a source of
symmetry information in preference to the above space-group names.
They are only intended as comments.
;
_reflns_odcompleteness_completeness 99.70
_reflns_odcompleteness_iscentric 1
_reflns_odcompleteness_theta 66.97
_olex2_refinement_description
;
1. Fixed Uiso
 At 1.2 times of:
  All C(H) groups, All C(H,H) groups
 At 1.5 times of:
  All C(H,H,H) groups
2. Uiso/Uaniso restraints and constraints
Cl1 \\sim C36 \\sim Cl1A \\sim C36A: within 1.7A with sigma of 0.02 and sigma
for terminal atoms of 0.04
Uanis(Cl1A) \\sim Ueq, Uanis(C36A) \\sim Ueq, Uanis(Cl1) \\sim Ueq, Uanis(C36)
\\sim Ueq: with sigma of 0.01 and sigma for terminal atoms of 0.02
3. Others
 Sof(Cl1A)=1-FVAR(1)
 Sof(C36A)=Sof(H36C)=Sof(H36D)=0.5*(1-FVAR(2))
 Sof(C36)=Sof(H36A)=Sof(H36B)=0.5*FVAR(2)
 Sof(Cl1)=FVAR(1)
 Fixed Sof: H15A(0.5) H15B(0.5) H31A(0.5) H31B(0.5)
4.a Secondary CH2 refined with riding coordinates:
 C36(H36A,H36B), C36A(H36C,H36D), C15(H15A,H15B), C16(H16A,H16B), C31(H31A,H31B)
4.b Aromatic/amide H refined with riding coordinates:
 C2(H2), C3(H3), C5(H5), C9(H9), C10(H10), C12(H12), C19(H19), C20(H20),
 C22(H22), C26(H26), C27(H27), C29(H29)
4.c Idealised Me refined as rotating group:
 C32(H32A,H32B,H32C), C33(H33A,H33B,H33C), C34(H34A,H34B,H34C), C35(H35A,H35B,
 H35C)
;
_olex2_submission_special_instructions 'No special instructions were received'
_oxdiff_exptl_absorpt_empirical_details
;
Empirical correction (ABSPACK) includes:
- Absorption correction using spherical harmonics
- Frame scaling
;
_oxdiff_exptl_absorpt_empirical_full_max 4.172
_oxdiff_exptl_absorpt_empirical_full_min 0.273

loop_
_space_group_symop_operation_xyz
'x, y, z'
'-x+1/2, y, -z'
'x+1/2, y+1/2, z+1/2'
'-x+1, y+1/2, -z+1/2'
'-x, -y, -z'
'x-1/2, -y, z'
'-x+1/2, -y+1/2, -z+1/2'
'x, -y+1/2, z+1/2'

loop_
_atom_site_label
_atom_site_type_symbol
_atom_site_fract_x
_atom_site_fract_y
_atom_site_fract_z
_atom_site_U_iso_or_equiv
_atom_site_adp_type
_atom_site_occupancy
_atom_site_site_symmetry_order
_atom_site_calc_flag
_atom_site_refinement_flags_posn
_atom_site_refinement_flags_adp
_atom_site_refinement_flags_occupancy
_atom_site_disorder_assembly
_atom_site_disorder_group
Cl1 Cl 0.2372(3) 0.7844(3) 0.41962(14) 0.1133(16) Uani 0.588(13) 1 d . U . A 1
C36 C 0.250000 0.7369(14) 0.500000 0.165(7) Uani 0.588(13) 2 d S TU P A 1
H36A H 0.299570 0.705481 0.500288 0.198 Uiso 0.294(6) 1 calc R . . A 1
H36B H 0.200429 0.705482 0.499711 0.198 Uiso 0.294(6) 1 calc R . . A 1
Cl1A Cl 0.2007(7) 0.7504(6) 0.4356(5) 0.162(4) Uani 0.412(13) 1 d . U . A 2
C36A C 0.250000 0.7970(18) 0.500000 0.143(7) Uani 0.412(13) 2 d S TU P A 2
H36C H 0.208824 0.828242 0.518974 0.172 Uiso 0.206(6) 1 calc R . . A 2
H36D H 0.291177 0.828240 0.481025 0.172 Uiso 0.206(6) 1 calc R . . A 2
O1 O 0.17335(16) 1.08666(15) 0.35851(12) 0.0674(7) Uani 1 1 d . . . . .
O2 O 0.63922(17) 0.74029(16) 0.56166(14) 0.0747(8) Uani 1 1 d . . . . .
O3 O 0.48388(16) 0.77270(16) 0.27616(12) 0.0684(7) Uani 1 1 d . . . . .
O4 O 0.33144(18) 0.40913(16) 0.63636(13) 0.0766(8) Uani 1 1 d . . . . .
C1 C 0.2394(2) 1.0378(2) 0.36902(17) 0.0566(8) Uani 1 1 d . . . . .
C2 C 0.2662(2) 0.9996(2) 0.31024(18) 0.0648(10) Uani 1 1 d . . . . .
H2 H 0.239921 1.009084 0.263731 0.078 Uiso 1 1 calc R . . . .
C3 C 0.3293(2) 0.9498(2) 0.32140(18) 0.0648(10) Uani 1 1 d . . . . .
H3 H 0.345896 0.925196 0.282335 0.078 Uiso 1 1 calc R . . . .
C4 C 0.3713(2) 0.9339(2) 0.39179(17) 0.0574(9) Uani 1 1 d . . . . .
C5 C 0.4338(2) 0.8802(2) 0.40321(17) 0.0576(9) Uani 1 1 d . . . . .
H5 H 0.448444 0.855057 0.363759 0.069 Uiso 1 1 calc R . . . .
C6 C 0.47558(19) 0.8625(2) 0.47138(16) 0.0532(8) Uani 1 1 d . . . . .
C7 C 0.53665(19) 0.8043(2) 0.48253(17) 0.0541(8) Uani 1 1 d . . . . .
C8 C 0.5803(2) 0.7953(2) 0.55032(18) 0.0592(9) Uani 1 1 d . . . . .
C9 C 0.5647(2) 0.8413(2) 0.60846(18) 0.0638(10) Uani 1 1 d . . . . .
H9 H 0.596484 0.834618 0.653542 0.077 Uiso 1 1 calc R . . . .
C10 C 0.5044(2) 0.8945(2) 0.59912(18) 0.0605(9) Uani 1 1 d . . . . .
H10 H 0.493975 0.922629 0.638077 0.073 Uiso 1 1 calc R . . . .
C11 C 0.4565(2) 0.9076(2) 0.52933(16) 0.0532(8) Uani 1 1 d . . . . .
C12 C 0.3941(2) 0.9611(2) 0.51850(17) 0.0549(8) Uani 1 1 d . . . . .
H12 H 0.382913 0.988786 0.557515 0.066 Uiso 1 1 calc R . . . .
C13 C 0.3471(2) 0.97492(19) 0.45075(17) 0.0521(8) Uani 1 1 d . . . . .
C14 C 0.2784(2) 1.02666(19) 0.43883(17) 0.0533(8) Uani 1 1 d . . . . .
C15 C 0.250000 1.0698(3) 0.500000 0.0544(11) Uani 1 2 d S T P . .
H15A H 0.202911 1.101130 0.480240 0.065 Uiso 0.5 1 calc R . . . .
H15B H 0.297086 1.101134 0.519760 0.065 Uiso 0.5 1 calc R . . . .
C16 C 0.5542(2) 0.7548(2) 0.42088(18) 0.0562(9) Uani 1 1 d . . . . .
H16A H 0.575652 0.784473 0.384603 0.067 Uiso 1 1 calc R . . . .
H16B H 0.599319 0.720848 0.439080 0.067 Uiso 1 1 calc R . . . .
C17 C 0.4775(2) 0.7115(2) 0.38513(17) 0.0547(8) Uani 1 1 d . . . . .
C18 C 0.4434(2) 0.7231(2) 0.31429(18) 0.0596(9) Uani 1 1 d . . . . .
C19 C 0.3706(2) 0.6843(2) 0.28104(18) 0.0672(10) Uani 1 1 d . . . . .
H19 H 0.348187 0.694075 0.233552 0.081 Uiso 1 1 calc R . . . .
C20 C 0.3336(2) 0.6332(2) 0.31858(18) 0.0656(10) Uani 1 1 d . . . . .
H20 H 0.284506 0.609470 0.296894 0.079 Uiso 1 1 calc R . . . .
C21 C 0.3677(2) 0.6149(2) 0.38965(17) 0.0566(9) Uani 1 1 d . . . . .
C22 C 0.3324(2) 0.5592(2) 0.42595(17) 0.0571(9) Uani 1 1 d . . . . .
H22 H 0.284217 0.535033 0.403024 0.069 Uiso 1 1 calc R . . . .
C23 C 0.3662(2) 0.53797(19) 0.49533(16) 0.0529(8) Uani 1 1 d . . . . .
C24 C 0.3291(2) 0.4813(2) 0.53330(17) 0.0561(8) Uani 1 1 d . . . . .
C25 C 0.3697(2) 0.4623(2) 0.60063(18) 0.0589(9) Uani 1 1 d . . . . .
C26 C 0.4469(2) 0.4972(2) 0.63178(18) 0.0620(9) Uani 1 1 d . . . . .
H26 H 0.473733 0.482613 0.676752 0.074 Uiso 1 1 calc R . . . .
C27 C 0.4813(2) 0.5512(2) 0.59648(17) 0.0590(9) Uani 1 1 d . . . . .
H27 H 0.532011 0.572874 0.617553 0.071 Uiso 1 1 calc R . . . .
C28 C 0.4422(2) 0.57580(19) 0.52796(16) 0.0519(8) Uani 1 1 d . . . . .
C29 C 0.47663(19) 0.6318(2) 0.49237(17) 0.0542(9) Uani 1 1 d . . . . .
H29 H 0.525101 0.655550 0.515154 0.065 Uiso 1 1 calc R . . . .
C30 C 0.4416(2) 0.6543(2) 0.42331(16) 0.0534(8) Uani 1 1 d . . . . .
C31 C 0.250000 0.4397(3) 0.500000 0.0581(12) Uani 1 2 d S T P . .
H31A H 0.267199 0.408235 0.463085 0.070 Uiso 0.5 1 calc R . . . .
H31B H 0.232801 0.408238 0.536917 0.070 Uiso 0.5 1 calc R . . . .
C32 C 0.1198(3) 1.0849(3) 0.2911(2) 0.1026(17) Uani 1 1 d . . . . .
H32A H 0.149664 1.105824 0.254977 0.154 Uiso 1 1 calc GR . . . .
H32B H 0.068455 1.112244 0.294244 0.154 Uiso 1 1 calc GR . . . .
H32C H 0.104938 1.035354 0.278667 0.154 Uiso 1 1 calc GR . . . .
C33 C 0.7050(3) 0.7445(3) 0.6174(3) 0.1055(19) Uani 1 1 d . . . . .
H33A H 0.749447 0.710933 0.609409 0.158 Uiso 1 1 calc GR . . . .
H33B H 0.684024 0.732367 0.661506 0.158 Uiso 1 1 calc GR . . . .
H33C H 0.727666 0.793070 0.620514 0.158 Uiso 1 1 calc GR . . . .
C34 C 0.4458(3) 0.7907(3) 0.20528(19) 0.0798(12) Uani 1 1 d . . . . .
H34A H 0.441867 0.747727 0.175894 0.120 Uiso 1 1 calc GR . . . .
H34B H 0.480346 0.826402 0.185546 0.120 Uiso 1 1 calc GR . . . .
H34C H 0.389333 0.809996 0.206536 0.120 Uiso 1 1 calc GR . . . .
C35 C 0.3727(3) 0.3844(3) 0.70325(17) 0.0738(11) Uani 1 1 d . . . . .
H35A H 0.426906 0.363109 0.697276 0.111 Uiso 1 1 calc GR . . . .
H35B H 0.337422 0.348568 0.722099 0.111 Uiso 1 1 calc GR . . . .
H35C H 0.381774 0.424647 0.736003 0.111 Uiso 1 1 calc GR . . . .

loop_
_atom_site_aniso_label
_atom_site_aniso_U_11
_atom_site_aniso_U_22
_atom_site_aniso_U_33
_atom_site_aniso_U_23
_atom_site_aniso_U_13
_atom_site_aniso_U_12
Cl1 0.117(2) 0.144(3) 0.0754(13) 0.0116(14) 0.0014(13) -0.0214(19)
C36 0.195(10) 0.159(10) 0.134(9) 0.000 0.004(8) 0.000
Cl1A 0.159(6) 0.197(7) 0.114(4) -0.039(4) -0.034(4) -0.022(5)
C36A 0.166(10) 0.138(10) 0.117(9) 0.000 -0.005(8) 0.000
O1 0.0730(16) 0.0636(18) 0.0602(13) 0.0014(12) -0.0091(11) 0.0147(13)
O2 0.0635(15) 0.074(2) 0.0778(16) -0.0195(13) -0.0217(13) 0.0217(13)
O3 0.0673(15) 0.084(2) 0.0530(12) -0.0012(12) 0.0050(11) -0.0127(14)
O4 0.0910(19) 0.072(2) 0.0592(13) 0.0150(13) -0.0177(13) -0.0066(15)
C1 0.0554(18) 0.054(2) 0.0576(18) 0.0043(15) -0.0020(14) 0.0033(16)
C2 0.065(2) 0.072(3) 0.0541(18) 0.0004(17) -0.0032(16) 0.0011(19)
C3 0.065(2) 0.077(3) 0.0501(17) -0.0049(17) 0.0013(15) 0.006(2)
C4 0.0539(18) 0.064(3) 0.0528(16) -0.0030(16) 0.0013(14) 0.0019(17)
C5 0.0546(18) 0.066(3) 0.0516(16) -0.0075(16) 0.0062(14) 0.0006(17)
C6 0.0453(16) 0.056(2) 0.0568(17) -0.0020(15) 0.0012(13) -0.0047(15)
C7 0.0439(15) 0.059(2) 0.0572(17) -0.0078(16) 0.0009(13) -0.0019(15)
C8 0.0506(17) 0.061(2) 0.0621(18) -0.0081(17) -0.0060(15) 0.0064(17)
C9 0.063(2) 0.067(3) 0.0562(18) -0.0078(17) -0.0089(15) 0.0077(19)
C10 0.0591(19) 0.064(3) 0.0558(17) -0.0081(16) -0.0008(15) 0.0017(18)
C11 0.0460(16) 0.058(2) 0.0533(16) -0.0022(15) 0.0006(13) -0.0042(15)
C12 0.0530(18) 0.057(2) 0.0532(16) -0.0039(15) 0.0038(14) -0.0040(16)
C13 0.0476(16) 0.052(2) 0.0553(16) 0.0010(15) 0.0033(13) -0.0031(15)
C14 0.0543(18) 0.047(2) 0.0570(17) 0.0006(14) 0.0027(14) -0.0049(15)
C15 0.057(3) 0.045(3) 0.058(2) 0.000 -0.001(2) 0.000
C16 0.0451(16) 0.064(2) 0.0587(17) -0.0055(16) 0.0054(14) -0.0021(15)
C17 0.0487(16) 0.061(2) 0.0533(16) -0.0087(16) 0.0044(14) 0.0000(16)
C18 0.0606(19) 0.064(3) 0.0537(17) -0.0061(16) 0.0067(15) -0.0049(18)
C19 0.069(2) 0.076(3) 0.0528(17) -0.0009(18) -0.0041(16) -0.010(2)
C20 0.063(2) 0.074(3) 0.0564(18) -0.0034(18) -0.0067(15) -0.0064(19)
C21 0.0489(16) 0.066(2) 0.0528(16) -0.0082(16) -0.0020(14) -0.0018(16)
C22 0.0521(17) 0.059(2) 0.0569(18) -0.0094(16) -0.0035(14) -0.0016(17)
C23 0.0542(18) 0.047(2) 0.0555(17) -0.0049(15) 0.0009(14) 0.0059(15)
C24 0.0585(18) 0.054(2) 0.0517(16) -0.0076(15) -0.0063(14) 0.0042(16)
C25 0.0623(19) 0.053(2) 0.0561(17) -0.0028(16) -0.0112(15) 0.0075(17)
C26 0.0585(19) 0.070(3) 0.0526(17) -0.0045(17) -0.0093(15) 0.0086(18)
C27 0.0542(18) 0.062(2) 0.0566(17) -0.0104(17) -0.0065(15) 0.0101(17)
C28 0.0481(16) 0.054(2) 0.0513(15) -0.0095(15) -0.0009(13) 0.0096(15)
C29 0.0434(15) 0.061(2) 0.0559(16) -0.0168(16) -0.0006(13) 0.0063(16)
C30 0.0498(16) 0.056(2) 0.0534(16) -0.0087(15) 0.0040(14) 0.0057(16)
C31 0.065(3) 0.043(3) 0.059(2) 0.000 -0.016(2) 0.000
C32 0.102(3) 0.127(5) 0.068(2) -0.009(3) -0.027(2) 0.050(3)
C33 0.082(3) 0.094(4) 0.124(4) -0.023(3) -0.042(3) 0.030(3)
C34 0.098(3) 0.086(3) 0.0542(19) 0.0042(19) 0.0085(19) -0.017(3)
C35 0.086(3) 0.084(3) 0.0464(17) 0.0010(18) -0.0080(17) 0.014(2)

loop_
_atom_type_symbol
_atom_type_description
_atom_type_scat_dispersion_real
_atom_type_scat_dispersion_imag
_atom_type_scat_source
C C 0.0181 0.0091 'International Tables Vol C Tables 4.2.6.8 and 6.1.1.4'
H H 0.0000 0.0000 'International Tables Vol C Tables 4.2.6.8 and 6.1.1.4'
Cl Cl 0.3639 0.7018 'International Tables Vol C Tables 4.2.6.8 and 6.1.1.4'
O O 0.0492 0.0322 'International Tables Vol C Tables 4.2.6.8 and 6.1.1.4'

loop_
_geom_angle_atom_site_label_1
_geom_angle_atom_site_label_2
_geom_angle_atom_site_label_3
_geom_angle
_geom_angle_site_symmetry_1
_geom_angle_site_symmetry_3
_geom_angle_publ_flag
Cl1 C36 Cl1 119.5(16) . 2_556 ?
C1 O1 C32 117.3(3) . . ?
C8 O2 C33 120.1(3) . . ?
C18 O3 C34 118.6(3) . . ?
C25 O4 C35 119.2(3) . . ?
O1 C1 C2 121.0(3) . . ?
O1 C1 C14 117.5(3) . . ?
C14 C1 C2 121.6(3) . . ?
C3 C2 C1 120.5(3) . . ?
C2 C3 C4 121.4(3) . . ?
C3 C4 C13 118.1(3) . . ?
C5 C4 C3 121.0(3) . . ?
C5 C4 C13 120.8(3) . . ?
C4 C5 C6 122.7(3) . . ?
C5 C6 C7 121.9(3) . . ?
C5 C6 C11 116.2(3) . . ?
C7 C6 C11 121.8(3) . . ?
C6 C7 C16 121.5(3) . . ?
C8 C7 C6 117.7(3) . . ?
C8 C7 C16 120.8(3) . . ?
O2 C8 C7 118.4(3) . . ?
O2 C8 C9 120.2(3) . . ?
C7 C8 C9 121.4(3) . . ?
C10 C9 C8 121.3(3) . . ?
C9 C10 C11 120.4(3) . . ?
C6 C11 C10 117.2(3) . . ?
C12 C11 C6 121.2(3) . . ?
C12 C11 C10 121.6(3) . . ?
C11 C12 C13 122.4(3) . . ?
C12 C13 C4 116.2(3) . . ?
C12 C13 C14 123.5(3) . . ?
C14 C13 C4 120.2(3) . . ?
C1 C14 C13 118.1(3) . . ?
C1 C14 C15 120.3(3) . . ?
C13 C14 C15 121.6(3) . . ?
C14 C15 C14 116.9(4) . 2_556 ?
C17 C16 C7 115.4(3) . . ?
C18 C17 C16 121.5(3) . . ?
C18 C17 C30 118.0(3) . . ?
C30 C17 C16 120.4(3) . . ?
O3 C18 C17 117.4(3) . . ?
O3 C18 C19 120.6(3) . . ?
C17 C18 C19 121.9(3) . . ?
C20 C19 C18 119.9(3) . . ?
C19 C20 C21 121.6(3) . . ?
C20 C21 C30 118.4(3) . . ?
C22 C21 C20 121.0(3) . . ?
C22 C21 C30 120.6(3) . . ?
C21 C22 C23 122.6(3) . . ?
C22 C23 C24 122.8(3) . . ?
C22 C23 C28 116.6(3) . . ?
C24 C23 C28 120.6(3) . . ?
C23 C24 C31 121.9(3) . . ?
C25 C24 C23 118.2(3) . . ?
C25 C24 C31 119.9(3) . . ?
O4 C25 C24 116.7(3) . . ?
O4 C25 C26 121.8(3) . . ?
C24 C25 C26 121.5(3) . . ?
C27 C26 C25 120.4(3) . . ?
C26 C27 C28 121.9(3) . . ?
C27 C28 C23 117.3(3) . . ?
C29 C28 C23 120.7(3) . . ?
C29 C28 C27 121.9(3) . . ?
C28 C29 C30 122.7(3) . . ?
C17 C30 C21 120.0(3) . . ?
C29 C30 C17 123.3(3) . . ?
C29 C30 C21 116.7(3) . . ?
C24 C31 C24 119.6(4) 2_556 . ?

loop_
_geom_bond_atom_site_label_1
_geom_bond_atom_site_label_2
_geom_bond_distance
_geom_bond_site_symmetry_2
_geom_bond_publ_flag
Cl1 C36 1.733(14) . ?
Cl1A C36A 1.59(2) . ?
O1 C1 1.367(4) . ?
O1 C32 1.420(5) . ?
O2 C8 1.367(4) . ?
O2 C33 1.369(5) . ?
O3 C18 1.371(4) . ?
O3 C34 1.421(4) . ?
O4 C25 1.372(4) . ?
O4 C35 1.407(4) . ?
C1 C2 1.422(5) . ?
C1 C14 1.384(4) . ?
C2 C3 1.345(5) . ?
C3 C4 1.424(5) . ?
C4 C5 1.388(5) . ?
C4 C13 1.435(5) . ?
C5 C6 1.395(4) . ?
C6 C7 1.433(5) . ?
C6 C11 1.433(5) . ?
C7 C8 1.371(5) . ?
C7 C16 1.529(5) . ?
C8 C9 1.430(5) . ?
C9 C10 1.356(5) . ?
C10 C11 1.439(5) . ?
C11 C12 1.384(5) . ?
C12 C13 1.404(5) . ?
C13 C14 1.434(5) . ?
C14 C15 1.515(4) . ?
C16 C17 1.522(5) . ?
C17 C18 1.381(5) . ?
C17 C30 1.433(5) . ?
C18 C19 1.418(5) . ?
C19 C20 1.355(5) . ?
C20 C21 1.409(5) . ?
C21 C22 1.390(5) . ?
C21 C30 1.438(5) . ?
C22 C23 1.393(4) . ?
C23 C24 1.432(5) . ?
C23 C28 1.445(5) . ?
C24 C25 1.380(5) . ?
C24 C31 1.519(4) . ?
C25 C26 1.425(5) . ?
C26 C27 1.348(5) . ?
C27 C28 1.421(5) . ?
C28 C29 1.378(5) . ?
C29 C30 1.400(4) . ?
